data_4103470
loop_
_publ_author_name
'Hiroshi Danjo'
'Kadzuya Hirata'
'Masanori Noda'
'Susumu Uchiyama'
'Kiichi Fukui'
'Masatoshi Kawahata'
'Isao Azumaya'
'Kentaro Yamaguchi'
'Toshifumi Miyazawa'

_publ_contact_author_address
;Department of Chemistry
Faculty of Science and Technology
Konan University
Okamoto Higashinada Kobe 6588501 Japan
;
_publ_contact_author_email danjo@konan-u.ac.jp
_publ_contact_author_fax 81(78)4352539
_publ_contact_author_name 'Hiroshi Danjo'
_publ_contact_author_phone 81(78)4352502
_publ_section_title
;
 Assembly Modulation by Adjusting Countercharges of Heterobimetallic
 Supramolecular Polymers Composed of Tris(spiroborate) Twin Bowls
;
_journal_name_full 'Journal of the American Chemical Society'
_journal_page_first 15556
_journal_page_last 15558
_journal_paper_doi 10.1021/ja1084964
_journal_volume 132
_journal_year 2010
_chemical_formula_sum 'C76 H74 B3 K N6 O18'
_chemical_formula_weight 1430.94
_chemical_name_systematic
; 
 ? 
;
_space_group_IT_number 2
_symmetry_cell_setting triclinic
_symmetry_space_group_name_Hall '-P 1'
_symmetry_space_group_name_H-M 'P -1'
_atom_sites_solution_hydrogens geom
_atom_sites_solution_primary direct
_atom_sites_solution_secondary difmap
_audit_creation_method SHELXL-97
_cell_angle_alpha 83.6720(10)
_cell_angle_beta 77.0270(10)
_cell_angle_gamma 67.0870(10)
_cell_formula_units_Z 2
_cell_length_a 14.5849(11)
_cell_length_b 16.2575(12)
_cell_length_c 18.6167(14)
_cell_measurement_temperature 150
_cell_volume 3960.9(5)
_computing_cell_refinement 'APEX II (Bruker AXS, 2006)'
_computing_data_collection 'APEX II (Bruker AXS, 2006)'
_computing_data_reduction 'SAINT (Bruker AXS, 2004)'
_computing_molecular_graphics 'XSHEL (Bruker AXS,2002)'
_computing_structure_refinement 'SHELXL-97 (Sheldrick, 1997)'
_computing_structure_solution 'SHELXS-97 (Sheldrick, 1990)'
_diffrn_ambient_temperature 150
_diffrn_detector_area_resol_mean 8.333
_diffrn_measured_fraction_theta_full 0.861
_diffrn_measured_fraction_theta_max 0.861
_diffrn_measurement_device_type 'Bruker APEX II CCD Area Detector'
_diffrn_measurement_method 'phi and omega scans'
_diffrn_radiation_monochromator graphite
_diffrn_radiation_source 'fine-focus sealed tube'
_diffrn_radiation_type MoK\a
_diffrn_radiation_wavelength 0.71073
_diffrn_reflns_av_R_equivalents 0.0146
_diffrn_reflns_av_sigmaI/netI 0.0433
_diffrn_reflns_limit_h_max 17
_diffrn_reflns_limit_h_min -18
_diffrn_reflns_limit_k_max 16
_diffrn_reflns_limit_k_min -20
_diffrn_reflns_limit_l_max 23
_diffrn_reflns_limit_l_min -20
_diffrn_reflns_number 19537
_diffrn_reflns_theta_full 27.09
_diffrn_reflns_theta_max 27.09
_diffrn_reflns_theta_min 1.63
_exptl_absorpt_coefficient_mu 0.136
_exptl_absorpt_correction_T_max 0.9733
_exptl_absorpt_correction_T_min 0.9603
_exptl_absorpt_correction_type empirical
_exptl_absorpt_process_details 'SADABS Sheldrick 1996'
_exptl_crystal_colour 'pale orange'
_exptl_crystal_density_diffrn 1.200
_exptl_crystal_density_method 'not measured'
_exptl_crystal_description prsimatic
_exptl_crystal_F_000 1500
_exptl_crystal_size_max 0.30
_exptl_crystal_size_mid 0.20
_exptl_crystal_size_min 0.20
_refine_diff_density_max 3.008
_refine_diff_density_min -1.145
_refine_diff_density_rms 0.176
_refine_ls_extinction_method none
_refine_ls_goodness_of_fit_ref 1.792
_refine_ls_hydrogen_treatment constr
_refine_ls_matrix_type full
_refine_ls_number_parameters 949
_refine_ls_number_reflns 15011
_refine_ls_number_restraints 23
_refine_ls_restrained_S_all 1.795
_refine_ls_R_factor_all 0.1845
_refine_ls_R_factor_gt 0.1471
_refine_ls_shift/su_max 5.081
_refine_ls_shift/su_mean 0.075
_refine_ls_structure_factor_coef Fsqd
_refine_ls_weighting_details 'calc w=1/[\s^2^(Fo^2^)+(0.2000P)^2^+0.0000P] where P=(Fo^2^+2Fc^2^)/3'
_refine_ls_weighting_scheme calc
_refine_ls_wR_factor_gt 0.4174
_refine_ls_wR_factor_ref 0.4483
_reflns_number_gt 10189
_reflns_number_total 15011
_reflns_threshold_expression >2sigma(I)
_cod_data_source_file ja1084964_si_002.cif
_cod_data_source_block c:\xray_data\a\a0805281dan
_cod_database_code 4103470

loop_
_symmetry_equiv_pos_as_xyz
'x, y, z'
'-x, -y, -z'

loop_
_atom_site_label
_atom_site_type_symbol
_atom_site_fract_x
_atom_site_fract_y
_atom_site_fract_z
_atom_site_U_iso_or_equiv
_atom_site_adp_type
_atom_site_occupancy
_atom_site_symmetry_multiplicity
_atom_site_calc_flag
_atom_site_refinement_flags
O18 O 0.7831(8) 0.4367(6) 0.1354(5) 0.131(3) Uani 1 1 d .
K1 K 0.31060(12) 0.34114(9) 0.25031(8) 0.0511(5) Uani 1 1 d .
O11 O 0.1978(3) 0.5023(2) 0.3357(2) 0.0377(10) Uani 1 1 d .
C41 C 0.2198(4) 0.6330(3) 0.2177(3) 0.0250(10) Uani 1 1 d .
C21 C 0.5459(4) 0.1635(3) 0.0768(3) 0.0242(10) Uani 1 1 d .
C51 C 0.1222(4) 0.6296(3) 0.2579(3) 0.0278(11) Uani 1 1 d .
C31 C 0.4700(4) 0.2224(3) 0.0334(3) 0.0235(10) Uani 1 1 d .
C43 C 0.3824(4) 0.5729(3) 0.1319(3) 0.0278(11) Uani 1 1 d .
C38 C 0.4970(4) 0.0999(3) -0.0491(3) 0.0280(11) Uani 1 1 d .
H38 H 0.5392 0.0590 -0.0200 0.034 Uiso 1 1 calc R
C32 C 0.4188(4) 0.3119(3) 0.0475(3) 0.0241(10) Uani 1 1 d .
C42 C 0.2899(4) 0.5683(3) 0.1708(3) 0.0268(11) Uani 1 1 d .
C49 C 0.2500(4) 0.7057(3) 0.2288(3) 0.0262(11) Uani 1 1 d .
C33 C 0.3582(4) 0.3725(3) 0.0008(3) 0.0270(11) Uani 1 1 d .
C40 C 0.3851(4) 0.2523(3) -0.0745(3) 0.0276(11) Uani 1 1 d .
C1 C 0.2893(4) 0.2433(3) 0.4790(3) 0.0285(11) Uani 1 1 d .
C44 C 0.4127(4) 0.6399(3) 0.1406(3) 0.0300(11) Uani 1 1 d .
H44 H 0.4747 0.6412 0.1149 0.036 Uiso 1 1 calc R
C11 C 0.2745(4) 0.1716(3) 0.4450(3) 0.0289(11) Uani 1 1 d .
C22 C 0.5196(4) 0.1403(3) 0.1491(3) 0.0268(11) Uani 1 1 d .
C37 C 0.4811(4) 0.0705(4) -0.1093(3) 0.0348(13) Uani 1 1 d .
H37 H 0.5143 0.0107 -0.1216 0.042 Uiso 1 1 calc R
C50 C 0.3448(4) 0.7089(3) 0.1915(3) 0.0294(11) Uani 1 1 d .
C29 C 0.6528(4) 0.1295(3) 0.0453(3) 0.0263(11) Uani 1 1 d .
C19 C 0.2103(4) 0.1264(3) 0.4859(3) 0.0323(12) Uani 1 1 d .
C35 C 0.3686(4) 0.2183(4) -0.1358(3) 0.0321(12) Uani 1 1 d .
H35 H 0.3252 0.2571 -0.1651 0.038 Uiso 1 1 calc R
C39 C 0.4511(4) 0.1913(3) -0.0294(3) 0.0259(11) Uani 1 1 d .
C54 C -0.0661(4) 0.6308(4) 0.3493(3) 0.0349(13) Uani 1 1 d .
H54 H -0.1261 0.6318 0.3803 0.042 Uiso 1 1 calc R
C59 C 0.0264(4) 0.6920(3) 0.2430(3) 0.0325(12) Uani 1 1 d .
C34 C 0.3393(4) 0.3448(3) -0.0595(3) 0.0303(12) Uani 1 1 d .
H34 H 0.2980 0.3852 -0.0894 0.036 Uiso 1 1 calc R
C30 C 0.7256(4) 0.0773(3) 0.0883(3) 0.0358(13) Uani 1 1 d .
C52 C 0.1184(4) 0.5692(3) 0.3137(3) 0.0308(12) Uani 1 1 d .
C2 C 0.2478(4) 0.3313(3) 0.4590(3) 0.0295(11) Uani 1 1 d .
C55 C -0.1597(5) 0.7560(4) 0.2709(4) 0.0454(16) Uani 1 1 d .
H55 H -0.2207 0.7574 0.3007 0.054 Uiso 1 1 calc R
C14 C 0.2552(5) 0.0288(4) 0.3810(3) 0.0383(13) Uani 1 1 d .
H14 H 0.2501 -0.0179 0.3595 0.046 Uiso 1 1 calc R
C3 C 0.2557(5) 0.4010(4) 0.4927(3) 0.0369(13) Uani 1 1 d .
C36 C 0.4153(4) 0.1297(4) -0.1526(3) 0.0368(13) Uani 1 1 d .
H36 H 0.4033 0.1089 -0.1927 0.044 Uiso 1 1 calc R
C13 C 0.3161(4) 0.0708(4) 0.3444(3) 0.0343(12) Uani 1 1 d .
C23 C 0.5906(4) 0.0844(3) 0.1915(3) 0.0316(12) Uani 1 1 d .
C12 C 0.3231(4) 0.1430(3) 0.3754(3) 0.0285(11) Uani 1 1 d .
C53 C 0.0258(4) 0.5715(4) 0.3606(3) 0.0338(12) Uani 1 1 d .
C60 C -0.0665(4) 0.6917(4) 0.2876(3) 0.0358(13) Uani 1 1 d .
C24 C 0.6932(4) 0.0534(4) 0.1624(3) 0.0362(13) Uani 1 1 d .
H24 H 0.7401 0.0178 0.1906 0.043 Uiso 1 1 calc R
C28 C 0.6889(4) 0.1501(3) -0.0291(3) 0.0304(12) Uani 1 1 d .
H28 H 0.6422 0.1846 -0.0579 0.036 Uiso 1 1 calc R
C10 C 0.3612(5) 0.2924(4) 0.5675(4) 0.0420(14) Uani 1 1 d .
C45 C 0.3709(4) 0.7796(4) 0.2036(3) 0.0361(13) Uani 1 1 d .
H45 H 0.4329 0.7819 0.1791 0.043 Uiso 1 1 calc R
C20 C 0.1987(4) 0.0568(4) 0.4531(3) 0.0376(13) Uani 1 1 d .
C18 C 0.1568(4) 0.1504(4) 0.5587(3) 0.0368(13) Uani 1 1 d .
H18 H 0.1639 0.1954 0.5810 0.044 Uiso 1 1 calc R
C58 C 0.0216(5) 0.7539(4) 0.1821(4) 0.0403(14) Uani 1 1 d .
H58 H 0.0814 0.7534 0.1509 0.048 Uiso 1 1 calc R
C47 C 0.2125(5) 0.8438(4) 0.2881(4) 0.0493(17) Uani 1 1 d .
H47 H 0.1686 0.8896 0.3197 0.059 Uiso 1 1 calc R
C27 C 0.7908(4) 0.1207(4) -0.0599(4) 0.0403(14) Uani 1 1 d .
H27 H 0.8124 0.1351 -0.1088 0.048 Uiso 1 1 calc R
C48 C 0.1851(4) 0.7758(4) 0.2782(3) 0.0366(13) Uani 1 1 d .
H48 H 0.1231 0.7747 0.3040 0.044 Uiso 1 1 calc R
C9 C 0.3497(4) 0.2219(4) 0.5361(3) 0.0329(12) Uani 1 1 d .
C17 C 0.0941(4) 0.1080(4) 0.5972(4) 0.0437(15) Uani 1 1 d .
H17 H 0.0607 0.1235 0.6454 0.052 Uiso 1 1 calc R
C8 C 0.3949(5) 0.1347(4) 0.5611(3) 0.0429(14) Uani 1 1 d .
H8 H 0.3860 0.0890 0.5410 0.051 Uiso 1 1 calc R
C26 C 0.8625(5) 0.0685(5) -0.0169(4) 0.0514(17) Uani 1 1 d .
H26 H 0.9315 0.0473 -0.0374 0.062 Uiso 1 1 calc R
C25 C 0.8292(5) 0.0492(4) 0.0558(4) 0.0487(16) Uani 1 1 d .
H25 H 0.8769 0.0164 0.0843 0.058 Uiso 1 1 calc R
C46 C 0.3060(5) 0.8454(4) 0.2513(4) 0.0457(16) Uani 1 1 d .
H46 H 0.3246 0.8918 0.2592 0.055 Uiso 1 1 calc R
C88 C 0.3117(5) 0.3831(4) 0.5464(4) 0.0421(14) Uani 1 1 d .
H88 H 0.3173 0.4290 0.5686 0.051 Uiso 1 1 calc R
C56 C -0.1620(6) 0.8146(4) 0.2136(5) 0.058(2) Uani 1 1 d .
H56 H -0.2239 0.8549 0.2037 0.070 Uiso 1 1 calc R
C7 C 0.4535(5) 0.1132(5) 0.6155(4) 0.0547(18) Uani 1 1 d .
H7 H 0.4846 0.0541 0.6303 0.066 Uiso 1 1 calc R
C57 C -0.0709(5) 0.8148(4) 0.1688(4) 0.0536(18) Uani 1 1 d .
H57 H -0.0726 0.8561 0.1298 0.064 Uiso 1 1 calc R
C16 C 0.0811(5) 0.0421(5) 0.5636(4) 0.0563(19) Uani 1 1 d .
H16 H 0.0372 0.0149 0.5888 0.068 Uiso 1 1 calc R
C15 C 0.1336(5) 0.0168(5) 0.4926(4) 0.0480(16) Uani 1 1 d .
H15 H 0.1250 -0.0280 0.4710 0.058 Uiso 1 1 calc R
C5 C 0.4175(6) 0.2699(6) 0.6248(5) 0.065(2) Uani 1 1 d .
H5 H 0.4230 0.3153 0.6478 0.078 Uiso 1 1 calc R
C6 C 0.4644(6) 0.1822(6) 0.6473(5) 0.065(2) Uani 1 1 d .
H6 H 0.5032 0.1690 0.6836 0.078 Uiso 1 1 calc R
C70 C 0.2557(11) 0.0976(10) 0.1029(18) 0.267(17) Uani 1 1 d .
H70A H 0.2144 0.0859 0.0749 0.400 Uiso 1 1 calc R
H70B H 0.2663 0.0557 0.1436 0.400 Uiso 1 1 calc R
H70C H 0.3200 0.0917 0.0718 0.400 Uiso 1 1 calc R
C69 C 0.1639(17) 0.2516(16) 0.0774(15) 0.229(12) Uani 1 1 d .
H69A H 0.1511 0.2255 0.0387 0.344 Uiso 1 1 calc R
H69B H 0.2101 0.2809 0.0566 0.344 Uiso 1 1 calc R
H69C H 0.1011 0.2945 0.1023 0.344 Uiso 1 1 calc R
C62 C 0.7053(11) 0.3355(6) 0.0278(6) 0.112(4) Uani 1 1 d .
H62A H 0.7636 0.2878 0.0410 0.168 Uiso 1 1 calc R
H62B H 0.7272 0.3730 -0.0098 0.168 Uiso 1 1 calc R
H62C H 0.6649 0.3110 0.0097 0.168 Uiso 1 1 calc R
C61 C 0.6279(7) 0.3263(8) 0.1546(6) 0.093(3) Uani 1 1 d .
H61A H 0.5870 0.2969 0.1438 0.140 Uiso 1 1 calc R
H61B H 0.5930 0.3613 0.1978 0.140 Uiso 1 1 calc R
H61C H 0.6916 0.2824 0.1631 0.140 Uiso 1 1 calc R
C71 C 0.5547(8) 0.2470(7) 0.3876(8) 0.154(8) Uani 1 1 d D
H71 H 0.5229 0.2313 0.3564 0.185 Uiso 1 1 calc R
C74 C 1.0802(11) 0.5533(13) 0.0375(14) 0.145(7) Uani 1 1 d .
H74 H 1.1476 0.5178 0.0384 0.174 Uiso 1 1 calc R
C75 C 0.9074(8) 0.6091(10) 0.1025(9) 0.129(5) Uani 1 1 d .
H75A H 0.8664 0.5742 0.1062 0.193 Uiso 1 1 calc R
H75B H 0.8979 0.6493 0.0605 0.193 Uiso 1 1 calc R
H75C H 0.8877 0.6428 0.1464 0.193 Uiso 1 1 calc R
C76 C 1.0415(11) 0.4949(10) 0.1523(12) 0.159(8) Uani 1 1 d .
H76A H 1.0422 0.5287 0.1912 0.239 Uiso 1 1 calc R
H76B H 1.1085 0.4514 0.1361 0.239 Uiso 1 1 calc R
H76C H 0.9951 0.4651 0.1701 0.239 Uiso 1 1 calc R
O7 O 0.4223(3) 0.3560(2) 0.1045(2) 0.0292(8) Uani 1 1 d .
O5 O 0.4248(3) 0.1637(2) 0.19185(19) 0.0313(8) Uani 1 1 d .
O3 O 0.3872(3) 0.1758(2) 0.3271(2) 0.0345(9) Uani 1 1 d .
O9 O 0.2802(3) 0.4937(2) 0.1530(2) 0.0321(9) Uani 1 1 d .
O10 O 0.4323(3) 0.5039(2) 0.0845(2) 0.0357(9) Uani 1 1 d .
O8 O 0.3281(3) 0.4576(2) 0.0230(2) 0.0348(9) Uani 1 1 d .
O6 O 0.5442(3) 0.0677(3) 0.2593(2) 0.0397(10) Uani 1 1 d .
O4 O 0.3796(3) 0.0527(3) 0.2768(2) 0.0402(10) Uani 1 1 d .
O1 O 0.1914(3) 0.3664(2) 0.4056(2) 0.0380(10) Uani 1 1 d .
O2 O 0.1994(3) 0.4813(3) 0.4665(2) 0.0411(10) Uani 1 1 d .
O12 O 0.0458(3) 0.5087(3) 0.4160(2) 0.0403(10) Uani 1 1 d .
B1 B 0.1572(5) 0.4649(4) 0.4069(4) 0.0373(15) Uani 1 1 d .
B2 B 0.4346(5) 0.1140(4) 0.2638(3) 0.0336(14) Uani 1 1 d .
B3 B 0.3669(5) 0.4520(4) 0.0911(4) 0.0309(13) Uani 1 1 d .
N1 N 0.6470(5) 0.3864(4) 0.0903(5) 0.073(2) Uani 1 1 d .
H1A H 0.5873 0.4250 0.0801 0.088 Uiso 1 1 calc R
H1B H 0.6800 0.4181 0.1020 0.088 Uiso 1 1 calc R
N6 N 1.0110(8) 0.5516(6) 0.0940(8) 0.113(4) Uani 1 1 d .
O14 O 0.1817(13) 0.2868(8) 0.1963(16) 0.279(14) Uani 1 1 d .
O16 O 1.0593(8) 0.6017(11) -0.0193(9) 0.178(5) Uani 1 1 d .
C63 C 0.9979(12) 0.112(2) 0.2125(10) 0.41(3) Uani 1 1 d D
H63A H 0.9847 0.0694 0.2494 0.612 Uiso 1 1 calc R
H63B H 1.0693 0.0913 0.1921 0.612 Uiso 1 1 calc R
H63C H 0.9615 0.1171 0.1740 0.612 Uiso 1 1 calc R
C72 C 0.6654(16) 0.2070(13) 0.4790(15) 0.265(15) Uani 1 1 d D
H72A H 0.6249 0.2665 0.4959 0.397 Uiso 1 1 calc R
H72B H 0.7316 0.2044 0.4539 0.397 Uiso 1 1 calc R
H72C H 0.6718 0.1658 0.5204 0.397 Uiso 1 1 calc R
O15 O 0.5397(10) 0.3218(9) 0.3907(9) 0.213(6) Uani 1 1 d D
N2 N 0.962(3) 0.204(2) 0.248(2) 1.09(14) Uani 1 1 d D
H2A H 1.0132 0.2243 0.2387 1.311 Uiso 1 1 calc R
H2B H 0.9412 0.2002 0.2968 1.311 Uiso 1 1 calc R
O13 O 0.4271(5) 0.4211(4) 0.2878(4) 0.091(2) Uani 1 1 d D
C66 C 0.5356(17) 0.5397(11) 0.2874(10) 0.46(3) Uani 1 1 d D
H66A H 0.5473 0.5182 0.2388 0.684 Uiso 1 1 calc R
H66B H 0.5859 0.4989 0.3134 0.684 Uiso 1 1 calc R
H66C H 0.5400 0.5974 0.2836 0.684 Uiso 1 1 calc R
C73 C 0.6239(7) 0.0894(6) 0.4208(6) 0.081(3) Uani 1 1 d D
H73A H 0.5704 0.0883 0.3993 0.122 Uiso 1 1 calc R
H73B H 0.6194 0.0626 0.4695 0.122 Uiso 1 1 calc R
H73C H 0.6884 0.0566 0.3908 0.122 Uiso 1 1 calc R
N5 N 0.6137(9) 0.1817(8) 0.4253(10) 0.35(2) Uani 1 1 d D
C64 C 0.873(4) 0.266(3) 0.210(3) 1.08(12) Uani 1 1 d D
H64A H 0.8832 0.3205 0.1932 1.614 Uiso 1 1 calc R
H64B H 0.8102 0.2795 0.2451 1.614 Uiso 1 1 calc R
H64C H 0.8713 0.2365 0.1689 1.614 Uiso 1 1 calc R
O17 O 0.722(3) 0.4152(10) 0.3824(14) 0.51(3) Uani 1 1 d .
N3 N 0.4305(16) 0.5468(15) 0.3289(10) 2.3(3) Uani 1 1 d D
C67 C 0.368(2) 0.6269(13) 0.3797(11) 0.269(15) Uani 1 1 d D
H67A H 0.3047 0.6597 0.3649 0.404 Uiso 1 1 calc R
H67B H 0.4057 0.6651 0.3760 0.404 Uiso 1 1 calc R
H67C H 0.3564 0.6056 0.4297 0.404 Uiso 1 1 calc R
C65 C 0.3946(15) 0.4864(11) 0.3220(9) 0.83(9) Uani 1 1 d D
H65 H 0.3298 0.4975 0.3500 1.001 Uiso 1 1 calc R
C68 C 0.1896(17) 0.237(4) 0.2062(13) 0.40(3) Uani 1 1 d .
H68 H 0.1892 0.2117 0.2535 0.478 Uiso 1 1 calc R
N4 N 0.2075(8) 0.1830(9) 0.1289(15) 0.207(10) Uani 1 1 d .

loop_
_atom_site_aniso_label
_atom_site_aniso_U_11
_atom_site_aniso_U_22
_atom_site_aniso_U_33
_atom_site_aniso_U_23
_atom_site_aniso_U_13
_atom_site_aniso_U_12
O18 0.183(9) 0.111(6) 0.155(8) 0.038(5) -0.110(7) -0.083(6)
K1 0.0613(10) 0.0315(7) 0.0409(8) 0.0030(6) 0.0017(7) -0.0040(6)
O11 0.036(2) 0.0265(19) 0.035(2) 0.0095(16) 0.0001(17) -0.0019(16)
C41 0.024(2) 0.020(2) 0.025(3) 0.0018(19) -0.003(2) -0.0039(19)
C21 0.027(2) 0.019(2) 0.023(3) -0.0037(19) -0.005(2) -0.0029(19)
C51 0.033(3) 0.019(2) 0.031(3) -0.003(2) -0.004(2) -0.010(2)
C31 0.024(2) 0.022(2) 0.022(2) -0.0003(19) -0.0021(19) -0.009(2)
C43 0.030(3) 0.021(2) 0.023(3) -0.0018(19) -0.002(2) -0.001(2)
C38 0.032(3) 0.024(2) 0.028(3) -0.001(2) -0.007(2) -0.010(2)
C32 0.025(2) 0.024(2) 0.022(2) 0.0008(19) -0.0056(19) -0.008(2)
C42 0.034(3) 0.016(2) 0.027(3) 0.0006(19) -0.006(2) -0.005(2)
C49 0.029(3) 0.023(2) 0.024(3) -0.002(2) -0.004(2) -0.006(2)
C33 0.026(2) 0.019(2) 0.031(3) -0.002(2) -0.002(2) -0.005(2)
C40 0.025(2) 0.031(3) 0.027(3) 0.001(2) -0.006(2) -0.010(2)
C1 0.032(3) 0.028(3) 0.024(3) 0.004(2) -0.002(2) -0.012(2)
C44 0.037(3) 0.025(3) 0.026(3) -0.001(2) -0.001(2) -0.011(2)
C11 0.030(3) 0.028(3) 0.027(3) 0.004(2) -0.009(2) -0.009(2)
C22 0.028(3) 0.018(2) 0.031(3) -0.002(2) -0.004(2) -0.0047(19)
C37 0.046(3) 0.024(3) 0.034(3) -0.006(2) -0.005(3) -0.014(2)
C50 0.034(3) 0.025(3) 0.026(3) -0.003(2) -0.003(2) -0.008(2)
C29 0.024(2) 0.020(2) 0.031(3) -0.003(2) -0.004(2) -0.0041(19)
C19 0.033(3) 0.027(3) 0.034(3) 0.001(2) -0.005(2) -0.011(2)
C35 0.032(3) 0.038(3) 0.028(3) -0.002(2) -0.010(2) -0.013(2)
C39 0.027(2) 0.022(2) 0.025(3) -0.001(2) -0.001(2) -0.008(2)
C54 0.030(3) 0.030(3) 0.041(3) -0.009(2) 0.001(2) -0.010(2)
C59 0.033(3) 0.021(2) 0.042(3) -0.001(2) -0.010(2) -0.007(2)
C34 0.031(3) 0.028(3) 0.031(3) 0.000(2) -0.009(2) -0.010(2)
C30 0.037(3) 0.024(3) 0.039(3) 0.000(2) -0.005(2) -0.005(2)
C52 0.030(3) 0.022(2) 0.033(3) -0.003(2) 0.000(2) -0.005(2)
C2 0.035(3) 0.029(3) 0.025(3) 0.003(2) -0.007(2) -0.013(2)
C55 0.032(3) 0.038(3) 0.067(4) -0.006(3) -0.017(3) -0.009(3)
C14 0.047(3) 0.038(3) 0.035(3) -0.007(2) -0.002(3) -0.022(3)
C3 0.044(3) 0.033(3) 0.035(3) 0.003(2) -0.003(3) -0.020(3)
C36 0.045(3) 0.043(3) 0.030(3) -0.008(2) -0.010(3) -0.022(3)
C13 0.038(3) 0.031(3) 0.030(3) 0.000(2) -0.006(2) -0.010(2)
C23 0.040(3) 0.024(3) 0.028(3) 0.001(2) -0.008(2) -0.009(2)
C12 0.035(3) 0.021(2) 0.025(3) 0.001(2) -0.005(2) -0.007(2)
C53 0.041(3) 0.028(3) 0.031(3) -0.002(2) 0.001(2) -0.016(2)
C60 0.030(3) 0.025(3) 0.050(4) -0.011(2) -0.007(3) -0.006(2)
C24 0.035(3) 0.030(3) 0.034(3) 0.001(2) -0.011(2) 0.000(2)
C28 0.029(3) 0.026(3) 0.031(3) 0.001(2) -0.004(2) -0.007(2)
C10 0.041(3) 0.055(4) 0.042(4) 0.005(3) -0.017(3) -0.028(3)
C45 0.038(3) 0.038(3) 0.036(3) -0.002(2) -0.003(2) -0.020(3)
C20 0.041(3) 0.037(3) 0.037(3) -0.005(2) -0.006(3) -0.017(3)
C18 0.034(3) 0.038(3) 0.034(3) 0.000(2) -0.003(2) -0.011(2)
C58 0.039(3) 0.031(3) 0.049(4) 0.005(3) -0.013(3) -0.011(2)
C47 0.046(4) 0.045(4) 0.054(4) -0.032(3) 0.004(3) -0.013(3)
C27 0.029(3) 0.040(3) 0.041(3) 0.005(3) 0.001(2) -0.007(2)
C48 0.030(3) 0.039(3) 0.038(3) -0.016(3) -0.001(2) -0.009(2)
C9 0.030(3) 0.041(3) 0.029(3) 0.007(2) -0.007(2) -0.017(2)
C17 0.036(3) 0.052(4) 0.041(4) -0.005(3) 0.004(3) -0.020(3)
C8 0.039(3) 0.051(4) 0.037(3) 0.007(3) -0.010(3) -0.015(3)
C26 0.026(3) 0.053(4) 0.057(4) 0.006(3) 0.000(3) -0.003(3)
C25 0.031(3) 0.046(4) 0.054(4) 0.005(3) -0.008(3) 0.001(3)
C46 0.050(4) 0.045(4) 0.049(4) -0.017(3) 0.001(3) -0.027(3)
C88 0.051(4) 0.045(3) 0.047(4) 0.000(3) -0.017(3) -0.032(3)
C56 0.051(4) 0.034(3) 0.092(6) 0.010(4) -0.037(4) -0.009(3)
C7 0.048(4) 0.062(4) 0.047(4) 0.020(3) -0.019(3) -0.013(3)
C57 0.050(4) 0.037(3) 0.077(5) 0.024(3) -0.035(4) -0.014(3)
C16 0.052(4) 0.067(5) 0.053(4) -0.008(4) 0.012(3) -0.035(4)
C15 0.051(4) 0.053(4) 0.050(4) -0.004(3) -0.003(3) -0.033(3)
C5 0.074(5) 0.069(5) 0.074(5) 0.009(4) -0.050(5) -0.033(4)
C6 0.061(5) 0.090(6) 0.062(5) 0.017(4) -0.037(4) -0.038(4)
C70 0.068(8) 0.096(11) 0.57(5) -0.076(19) 0.042(16) -0.003(8)
C69 0.179(19) 0.18(2) 0.29(3) 0.11(2) -0.001(19) -0.080(16)
C62 0.210(13) 0.045(5) 0.080(7) 0.012(5) -0.074(8) -0.026(6)
C61 0.071(6) 0.131(10) 0.080(7) -0.032(7) -0.003(5) -0.039(6)
C71 0.101(9) 0.059(6) 0.33(2) 0.070(10) -0.093(11) -0.048(6)
C74 0.046(7) 0.161(16) 0.21(2) -0.044(14) -0.032(10) -0.001(8)
C75 0.070(7) 0.137(11) 0.157(13) -0.026(10) -0.017(8) -0.013(7)
C76 0.101(10) 0.105(11) 0.29(2) -0.063(14) -0.060(13) -0.034(8)
O7 0.0354(19) 0.0195(17) 0.0278(19) -0.0035(14) -0.0068(16) -0.0040(15)
O5 0.032(2) 0.0307(19) 0.0231(19) 0.0028(15) -0.0025(15) -0.0060(16)
O3 0.050(2) 0.0277(19) 0.025(2) -0.0007(15) -0.0026(17) -0.0160(17)
O9 0.038(2) 0.0174(17) 0.036(2) -0.0043(15) 0.0007(17) -0.0079(15)
O10 0.041(2) 0.0259(19) 0.033(2) -0.0086(16) 0.0037(17) -0.0088(16)
O8 0.041(2) 0.0195(17) 0.038(2) -0.0001(15) -0.0135(18) -0.0014(15)
O6 0.046(2) 0.036(2) 0.026(2) 0.0078(16) -0.0079(17) -0.0059(18)
O4 0.060(3) 0.030(2) 0.026(2) -0.0052(16) 0.0024(18) -0.0168(19)
O1 0.057(3) 0.0271(19) 0.026(2) 0.0048(15) -0.0152(18) -0.0090(18)
O2 0.054(3) 0.031(2) 0.040(2) 0.0008(17) -0.009(2) -0.0181(19)
O12 0.045(2) 0.030(2) 0.038(2) 0.0076(17) -0.0017(18) -0.0108(18)
B1 0.047(4) 0.029(3) 0.030(3) 0.004(3) -0.001(3) -0.012(3)
B2 0.039(3) 0.028(3) 0.026(3) -0.002(2) -0.002(3) -0.005(3)
B3 0.035(3) 0.020(3) 0.033(3) -0.004(2) 0.000(3) -0.007(2)
N1 0.058(4) 0.053(4) 0.107(6) -0.019(4) -0.037(4) -0.005(3)
N6 0.086(7) 0.072(6) 0.180(12) -0.034(7) -0.082(8) 0.010(5)
O14 0.227(16) 0.082(7) 0.58(4) -0.068(13) -0.18(2) -0.047(8)
O16 0.088(7) 0.207(14) 0.229(15) -0.020(11) -0.041(8) -0.036(8)
C63 0.073(10) 0.95(10) 0.106(14) -0.14(3) 0.012(10) -0.08(2)
C72 0.20(2) 0.152(17) 0.47(4) -0.09(2) -0.19(3) 0.004(14)
O15 0.192(13) 0.187(13) 0.280(18) 0.073(12) -0.089(12) -0.089(11)
N2 0.74(12) 0.85(12) 1.6(2) -1.00(15) 0.89(16) -0.57(11)
O13 0.075(4) 0.070(4) 0.125(6) -0.013(4) -0.022(4) -0.022(3)
C66 0.95(8) 0.074(10) 0.41(4) -0.037(16) -0.55(5) -0.03(2)
C73 0.080(6) 0.066(6) 0.091(7) 0.013(5) -0.012(5) -0.027(5)
N5 0.182(14) 0.181(15) 0.81(6) 0.28(2) -0.32(3) -0.143(13)
C64 1.10(16) 1.43(19) 1.26(17) 1.29(17) -1.00(15) -1.00(16)
O17 0.94(7) 0.104(11) 0.40(3) -0.099(14) 0.16(4) -0.24(3)
N3 2.0(3) 2.0(4) 2.0(3) -1.0(3) 2.0(3) -1.0(3)
C67 0.50(5) 0.21(2) 0.140(16) -0.067(15) -0.04(2) -0.18(3)
C65 0.63(8) 0.75(9) 0.18(3) 0.04(4) 0.11(4) 0.63(8)
C68 0.094(14) 1.00(10) 0.124(16) 0.09(3) -0.026(12) -0.25(3)
N4 0.061(6) 0.097(8) 0.40(3) 0.033(13) 0.043(11) -0.017(6)

loop_
_atom_type_symbol
_atom_type_description
_atom_type_scat_dispersion_real
_atom_type_scat_dispersion_imag
_atom_type_scat_source
C C 0.0033 0.0016 'International Tables Vol C Tables 4.2.6.8 and 6.1.1.4'
H H 0.0000 0.0000 'International Tables Vol C Tables 4.2.6.8 and 6.1.1.4'
B B 0.0013 0.0007 'International Tables Vol C Tables 4.2.6.8 and 6.1.1.4'
N N 0.0061 0.0033 'International Tables Vol C Tables 4.2.6.8 and 6.1.1.4'
O O 0.0106 0.0060 'International Tables Vol C Tables 4.2.6.8 and 6.1.1.4'
K K 0.2009 0.2494 'International Tables Vol C Tables 4.2.6.8 and 6.1.1.4'

loop_
_geom_angle_atom_site_label_1
_geom_angle_atom_site_label_2
_geom_angle_atom_site_label_3
_geom_angle
O13 K1 O14 169.8(5)
O13 K1 O3 98.05(17)
O14 K1 O3 92.0(4)
O13 K1 O9 76.76(18)
O14 K1 O9 93.1(5)
O3 K1 O9 166.65(12)
O13 K1 O7 82.55(18)
O14 K1 O7 91.9(6)
O3 K1 O7 116.39(11)
O9 K1 O7 51.15(10)
O13 K1 O5 114.34(17)
O14 K1 O5 71.4(3)
O3 K1 O5 50.89(10)
O9 K1 O5 119.73(11)
O7 K1 O5 70.98(10)
O13 K1 O11 64.81(17)
O14 K1 O11 111.2(4)
O3 K1 O11 118.45(12)
O9 K1 O11 70.83(10)
O7 K1 O11 118.62(11)
O5 K1 O11 169.33(12)
O13 K1 O1 88.13(19)
O14 K1 O1 96.0(6)
O3 K1 O1 73.20(11)
O9 K1 O1 118.40(11)
O7 K1 O1 167.41(11)
O5 K1 O1 120.90(11)
O11 K1 O1 49.18(10)
O13 K1 B3 77.7(2)
O14 K1 B3 93.6(6)
O3 K1 B3 141.48(13)
O9 K1 B3 25.77(12)
O7 K1 B3 25.40(11)
O5 K1 B3 95.47(12)
O11 K1 B3 94.67(12)
O1 K1 B3 143.56(13)
O13 K1 B2 108.26(19)
O14 K1 B2 80.5(3)
O3 K1 B2 25.38(13)
O9 K1 B2 144.64(13)
O7 K1 B2 94.05(13)
O5 K1 B2 25.53(12)
O11 K1 B2 143.81(14)
O1 K1 B2 96.90(13)
B3 K1 B2 119.35(15)
O13 K1 B1 75.7(2)
O14 K1 B1 104.5(5)
O3 K1 B1 96.08(13)
O9 K1 B1 94.53(13)
O7 K1 B1 143.15(13)
O5 K1 B1 145.43(13)
O11 K1 B1 24.57(13)
O1 K1 B1 24.61(12)
B3 K1 B1 119.10(15)
B2 K1 B1 120.78(15)
C52 O11 B1 107.2(4)
C52 O11 K1 121.2(3)
B1 O11 K1 101.2(3)
C42 C41 C49 115.4(4)
C42 C41 C51 123.8(5)
C49 C41 C51 120.7(4)
C22 C21 C29 115.9(5)
C22 C21 C31 122.7(4)
C29 C21 C31 121.4(4)
C52 C51 C59 116.5(5)
C52 C51 C41 121.0(5)
C59 C51 C41 122.5(5)
C32 C31 C39 116.0(4)
C32 C31 C21 121.6(4)
C39 C31 C21 122.2(4)
O10 C43 C44 127.0(5)
O10 C43 C42 110.3(4)
C44 C43 C42 122.7(4)
C37 C38 C39 122.0(5)
C37 C38 H38 119.0
C39 C38 H38 119.0
O7 C32 C31 126.7(4)
O7 C32 C33 110.2(4)
C31 C32 C33 123.1(5)
O9 C42 C41 126.3(5)
O9 C42 C43 110.3(4)
C41 C42 C43 123.3(5)
C50 C49 C48 117.7(5)
C50 C49 C41 121.4(4)
C48 C49 C41 120.9(5)
O8 C33 C34 127.8(5)
O8 C33 C32 110.2(4)
C34 C33 C32 122.0(5)
C34 C40 C35 120.8(5)
C34 C40 C39 120.7(5)
C35 C40 C39 118.4(5)
C2 C1 C9 116.6(5)
C2 C1 C11 122.5(5)
C9 C1 C11 120.9(5)
C43 C44 C50 117.4(5)
C43 C44 H44 121.3
C50 C44 H44 121.3
C12 C11 C19 116.5(5)
C12 C11 C1 122.3(5)
C19 C11 C1 121.1(5)
O5 C22 C21 127.8(5)
O5 C22 C23 108.6(4)
C21 C22 C23 123.6(5)
C38 C37 C36 120.4(5)
C38 C37 H37 119.8
C36 C37 H37 119.8
C45 C50 C49 119.7(5)
C45 C50 C44 120.6(5)
C49 C50 C44 119.7(5)
C30 C29 C28 118.0(5)
C30 C29 C21 121.2(5)
C28 C29 C21 120.8(5)
C18 C19 C20 118.4(5)
C18 C19 C11 121.2(5)
C20 C19 C11 120.4(5)
C36 C35 C40 121.5(5)
C36 C35 H35 119.2
C40 C35 H35 119.2
C38 C39 C40 117.7(5)
C38 C39 C31 121.8(5)
C40 C39 C31 120.5(4)
C53 C54 C60 117.1(5)
C53 C54 H54 121.4
C60 C54 H54 121.5
C58 C59 C60 118.2(5)
C58 C59 C51 121.1(5)
C60 C59 C51 120.7(5)
C33 C34 C40 117.4(5)
C33 C34 H34 121.3
C40 C34 H34 121.3
C25 C30 C29 118.9(5)
C25 C30 C24 121.0(6)
C29 C30 C24 120.1(5)
O11 C52 C51 127.1(5)
O11 C52 C53 110.0(5)
C51 C52 C53 122.8(5)
C1 C2 O1 126.8(5)
C1 C2 C3 123.9(5)
O1 C2 C3 109.2(5)
C56 C55 C60 122.2(6)
C56 C55 H55 118.9
C60 C55 H55 118.9
C13 C14 C20 119.1(5)
C13 C14 H14 120.4
C20 C14 H14 120.4
O2 C3 C88 128.3(5)
O2 C3 C2 110.9(5)
C88 C3 C2 120.8(5)
C35 C36 C37 119.9(5)
C35 C36 H36 120.0
C37 C36 H36 120.0
C14 C13 O4 128.8(5)
C14 C13 C12 121.3(5)
O4 C13 C12 109.9(5)
O6 C23 C24 127.7(5)
O6 C23 C22 111.5(5)
C24 C23 C22 120.9(5)
C11 C12 O3 126.6(5)
C11 C12 C13 123.1(5)
O3 C12 C13 110.3(4)
C54 C53 O12 128.0(5)
C54 C53 C52 122.1(5)
O12 C53 C52 109.9(5)
C59 C60 C54 120.5(5)
C59 C60 C55 118.3(6)
C54 C60 C55 121.1(5)
C23 C24 C30 118.2(5)
C23 C24 H24 120.9
C30 C24 H24 120.9
C27 C28 C29 122.0(5)
C27 C28 H28 119.0
C29 C28 H28 119.0
C9 C10 C5 117.8(6)
C9 C10 C88 121.3(5)
C5 C10 C88 120.7(6)
C46 C45 C50 120.5(5)
C46 C45 H45 119.7
C50 C45 H45 119.8
C15 C20 C19 119.1(5)
C15 C20 C14 121.5(5)
C19 C20 C14 119.4(5)
C17 C18 C19 121.1(6)
C17 C18 H18 119.5
C19 C18 H18 119.4
C57 C58 C59 120.8(6)
C57 C58 H58 119.6
C59 C58 H58 119.6
C48 C47 C46 120.2(5)
C48 C47 H47 119.9
C46 C47 H47 119.9
C28 C27 C26 119.6(6)
C28 C27 H27 120.2
C26 C27 H27 120.2
C47 C48 C49 121.1(5)
C47 C48 H48 119.5
C49 C48 H48 119.5
C8 C9 C10 119.4(5)
C8 C9 C1 121.6(5)
C10 C9 C1 119.0(5)
C18 C17 C16 119.8(6)
C18 C17 H17 120.1
C16 C17 H17 120.1
C9 C8 C7 122.1(6)
C9 C8 H8 118.9
C7 C8 H8 118.9
C25 C26 C27 119.3(6)
C25 C26 H26 120.3
C27 C26 H26 120.3
C26 C25 C30 122.2(6)
C26 C25 H25 118.9
C30 C25 H25 118.9
C45 C46 C47 120.8(5)
C45 C46 H46 119.6
C47 C46 H46 119.6
C3 C88 C10 118.2(5)
C3 C88 H88 120.9
C10 C88 H88 120.9
C55 C56 C57 119.9(6)
C55 C56 H56 120.1
C57 C56 H56 120.1
C8 C7 C6 119.0(7)
C8 C7 H7 120.5
C6 C7 H7 120.5
C58 C57 C56 120.5(6)
C58 C57 H57 119.8
C56 C57 H57 119.7
C15 C16 C17 120.1(6)
C15 C16 H16 119.9
C17 C16 H16 120.0
C16 C15 C20 121.4(6)
C16 C15 H15 119.3
C20 C15 H15 119.3
C6 C5 C10 121.7(7)
C6 C5 H5 119.2
C10 C5 H5 119.1
C5 C6 C7 119.9(6)
C5 C6 H6 120.1
C7 C6 H6 120.0
N4 C70 H70A 109.6
N4 C70 H70B 109.5
H70A C70 H70B 109.4
N4 C70 H70C 109.4
H70A C70 H70C 109.4
H70B C70 H70C 109.4
N4 C69 H69A 109.6
N4 C69 H69B 109.9
H69A C69 H69B 109.1
N4 C69 H69C 110.1
H69A C69 H69C 109.1
H69B C69 H69C 109.1
N1 C62 H62A 109.4
N1 C62 H62B 109.5
H62A C62 H62B 109.5
N1 C62 H62C 109.5
H62A C62 H62C 109.5
H62B C62 H62C 109.5
N1 C61 H61A 109.5
N1 C61 H61B 109.5
H61A C61 H61B 109.5
N1 C61 H61C 109.5
H61A C61 H61C 109.5
H61B C61 H61C 109.5
O15 C71 N5 125.0(15)
O15 C71 H71 117.5
N5 C71 H71 117.5
O16 C74 N6 122.2(14)
O16 C74 H74 118.8
N6 C74 H74 119.0
N6 C75 H75A 109.3
N6 C75 H75B 109.6
H75A C75 H75B 109.5
N6 C75 H75C 109.5
H75A C75 H75C 109.5
H75B C75 H75C 109.5
N6 C76 H76A 109.4
N6 C76 H76B 109.6
H76A C76 H76B 109.5
N6 C76 H76C 109.4
H76A C76 H76C 109.5
H76B C76 H76C 109.5
C32 O7 B3 106.9(4)
C32 O7 K1 120.5(3)
B3 O7 K1 97.9(3)
C22 O5 B2 107.5(4)
C22 O5 K1 122.6(3)
B2 O5 K1 97.5(3)
C12 O3 B2 106.8(4)
C12 O3 K1 120.9(3)
B2 O3 K1 100.2(3)
C42 O9 B3 106.9(4)
C42 O9 K1 121.5(3)
B3 O9 K1 98.1(3)
C43 O10 B3 107.3(4)
C33 O8 B3 107.0(4)
C23 O6 B2 107.4(4)
C13 O4 B2 107.7(4)
C2 O1 B1 107.6(4)
C2 O1 K1 115.1(3)
B1 O1 K1 97.9(3)
C3 O2 B1 107.4(4)
C53 O12 B1 107.4(4)
O12 B1 O2 114.7(5)
O12 B1 O1 111.7(5)
O2 B1 O1 104.6(5)
O12 B1 O11 104.7(5)
O2 B1 O11 109.5(5)
O1 B1 O11 111.7(5)
O12 B1 K1 122.4(4)
O2 B1 K1 122.8(4)
O1 B1 K1 57.5(3)
O11 B1 K1 54.2(3)
O6 B2 O4 113.1(5)
O6 B2 O5 104.7(4)
O4 B2 O5 111.6(5)
O6 B2 O3 111.5(5)
O4 B2 O3 104.7(4)
O5 B2 O3 111.4(4)
O6 B2 K1 125.1(4)
O4 B2 K1 121.8(4)
O5 B2 K1 57.0(2)
O3 B2 K1 54.4(2)
O7 B3 O8 105.6(4)
O7 B3 O10 111.9(5)
O8 B3 O10 112.4(5)
O7 B3 O9 112.7(4)
O8 B3 O9 109.8(5)
O10 B3 O9 104.6(4)
O7 B3 K1 56.7(2)
O8 B3 K1 125.9(3)
O10 B3 K1 121.7(4)
O9 B3 K1 56.1(2)
C62 N1 C61 110.4(7)
C62 N1 H1A 109.6
C61 N1 H1A 109.6
C62 N1 H1B 109.6
C61 N1 H1B 109.6
H1A N1 H1B 108.1
C74 N6 C76 117.6(13)
C74 N6 C75 124.2(15)
C76 N6 C75 118.0(16)
C68 O14 K1 113(3)
N2 C63 H63A 110.2
N2 C63 H63B 110.0
H63A C63 H63B 109.5
N2 C63 H63C 108.2
H63A C63 H63C 109.5
H63B C63 H63C 109.5
N5 C72 H72A 109.8
N5 C72 H72B 109.6
H72A C72 H72B 109.2
N5 C72 H72C 109.6
H72A C72 H72C 109.3
H72B C72 H72C 109.3
C63 N2 C64 105(3)
C63 N2 H2A 110.4
C64 N2 H2A 114.3
C63 N2 H2B 110.1
C64 N2 H2B 108.4
H2A N2 H2B 108.9
C65 O13 K1 124.5(11)
N3 C66 H66A 111.3
N3 C66 H66B 111.2
H66A C66 H66B 107.7
N3 C66 H66C 111.2
H66A C66 H66C 107.7
H66B C66 H66C 107.6
N5 C73 H73A 109.5
N5 C73 H73B 109.3
H73A C73 H73B 109.5
N5 C73 H73C 109.6
H73A C73 H73C 109.5
H73B C73 H73C 109.5
C71 N5 C73 121.1(12)
C71 N5 C72 118.1(13)
C73 N5 C72 120.7(12)
N2 C64 H64A 106.4
N2 C64 H64B 113.1
H64A C64 H64B 127.2
N2 C64 H64C 109.5
H64A C64 H64C 99.9
H64B C64 H64C 98.4
C65 N3 C66 120.8(17)
C65 N3 C67 121.4(16)
C66 N3 C67 117.8(18)
N3 C67 H67A 109.5
N3 C67 H67B 109.7
H67A C67 H67B 109.4
N3 C67 H67C 109.4
H67A C67 H67C 109.4
H67B C67 H67C 109.4
O13 C65 N3 133.5(19)
O13 C65 H65 113.2
N3 C65 H65 113.3
O14 C68 N4 109(3)
O14 C68 H68 125.4
N4 C68 H68 125.1
C70 N4 C69 116(3)
C70 N4 C68 138(3)
C69 N4 C68 105(2)

loop_
_geom_bond_atom_site_label_1
_geom_bond_atom_site_label_2
_geom_bond_distance
K1 O13 2.742(7)
K1 O14 2.769(15)
K1 O3 2.836(4)
K1 O9 2.855(4)
K1 O7 2.874(4)
K1 O5 2.902(4)
K1 O11 2.913(4)
K1 O1 3.000(4)
K1 B3 3.405(6)
K1 B2 3.431(6)
K1 B1 3.523(7)
O11 C52 1.351(6)
O11 B1 1.494(7)
C41 C42 1.369(7)
C41 C49 1.461(7)
C41 C51 1.471(7)
C21 C22 1.368(7)
C21 C29 1.439(7)
C21 C31 1.483(7)
C51 C52 1.356(8)
C51 C59 1.437(7)
C31 C32 1.376(7)
C31 C39 1.444(7)
C43 O10 1.364(6)
C43 C44 1.362(7)
C43 C42 1.407(7)
C38 C37 1.364(7)
C38 C39 1.422(7)
C38 H38 0.9300
C32 O7 1.364(6)
C32 C33 1.410(7)
C42 O9 1.358(6)
C49 C50 1.419(7)
C49 C48 1.429(7)
C33 O8 1.360(6)
C33 C34 1.373(7)
C40 C34 1.418(7)
C40 C35 1.426(7)
C40 C39 1.432(7)
C1 C2 1.364(7)
C1 C9 1.458(8)
C1 C11 1.491(7)
C44 C50 1.444(7)
C44 H44 0.9300
C11 C12 1.364(7)
C11 C19 1.447(7)
C22 O5 1.362(6)
C22 C23 1.412(7)
C37 C36 1.398(8)
C37 H37 0.9300
C50 C45 1.396(7)
C29 C30 1.420(8)
C29 C28 1.419(7)
C19 C18 1.415(8)
C19 C20 1.424(8)
C35 C36 1.370(8)
C35 H35 0.9300
C54 C53 1.358(8)
C54 C60 1.430(9)
C54 H54 0.9300
C59 C58 1.427(8)
C59 C60 1.422(8)
C34 H34 0.9300
C30 C25 1.404(8)
C30 C24 1.418(8)
C52 C53 1.424(7)
C2 O1 1.366(6)
C2 C3 1.408(8)
C55 C56 1.348(10)
C55 C60 1.432(8)
C55 H55 0.9300
C14 C13 1.348(8)
C14 C20 1.426(8)
C14 H14 0.9300
C3 O2 1.349(7)
C3 C88 1.368(9)
C36 H36 0.9300
C13 O4 1.369(7)
C13 C12 1.411(7)
C23 O6 1.346(7)
C23 C24 1.377(8)
C12 O3 1.369(6)
C53 O12 1.365(7)
C24 H24 0.9300
C28 C27 1.375(7)
C28 H28 0.9300
C10 C9 1.423(8)
C10 C5 1.421(9)
C10 C88 1.421(9)
C45 C46 1.369(8)
C45 H45 0.9300
C20 C15 1.389(8)
C18 C17 1.383(8)
C18 H18 0.9300
C58 C57 1.385(8)
C58 H58 0.9300
C47 C48 1.357(8)
C47 C46 1.391(9)
C47 H47 0.9300
C27 C26 1.411(9)
C27 H27 0.9300
C48 H48 0.9300
C9 C8 1.388(8)
C17 C16 1.391(9)
C17 H17 0.9300
C8 C7 1.398(9)
C8 H8 0.9300
C26 C25 1.376(10)
C26 H26 0.9300
C25 H25 0.9300
C46 H46 0.9300
C88 H88 0.9300
C56 C57 1.402(10)
C56 H56 0.9300
C7 C6 1.400(11)
C7 H7 0.9300
C57 H57 0.9300
C16 C15 1.386(9)
C16 H16 0.9300
C15 H15 0.9300
C5 C6 1.384(11)
C5 H5 0.9300
C6 H6 0.9300
C70 N4 1.37(2)
C70 H70A 0.9604
C70 H70B 0.9604
C70 H70C 0.9604
C69 N4 1.43(3)
C69 H69A 0.9636
C69 H69B 0.9637
C69 H69C 0.9637
C62 N1 1.407(12)
C62 H62A 0.9600
C62 H62B 0.9600
C62 H62C 0.9600
C61 N1 1.506(13)
C61 H61A 0.9600
C61 H61B 0.9600
C61 H61C 0.9600
C71 O15 1.154(12)
C71 N5 1.324(12)
C71 H71 0.9300
C74 O16 1.27(2)
C74 N6 1.29(2)
C74 H74 0.9300
C75 N6 1.417(14)
C75 H75A 0.9600
C75 H75B 0.9600
C75 H75C 0.9600
C76 N6 1.38(2)
C76 H76A 0.9601
C76 H76B 0.9601
C76 H76C 0.9601
O7 B3 1.474(7)
O5 B2 1.491(7)
O3 B2 1.494(7)
O9 B3 1.495(7)
O10 B3 1.479(7)
O8 B3 1.479(8)
O6 B2 1.464(8)
O4 B2 1.476(8)
O1 B1 1.481(7)
O2 B1 1.477(8)
O12 B1 1.475(8)
N1 H1A 0.9000
N1 H1B 0.9000
O14 C68 0.78(6)
C63 N2 1.552(19)
C63 H63A 0.9600
C63 H63B 0.9600
C63 H63C 0.9600
C72 N5 1.552(15)
C72 H72A 0.9622
C72 H72B 0.9621
C72 H72C 0.9622
N2 C64 1.56(2)
N2 H2A 0.9000
N2 H2B 0.9000
O13 C65 1.174(15)
C66 N3 1.521(18)
C66 H66A 0.9778
C66 H66B 0.9778
C66 H66C 0.9779
C73 N5 1.459(12)
C73 H73A 0.9600
C73 H73B 0.9600
C73 H73C 0.9600
C64 H64A 0.9603
C64 H64B 0.9673
C64 H64C 0.9605
N3 C65 1.309(18)
N3 C67 1.540(17)
C67 H67A 0.9606
C67 H67B 0.9606
C67 H67C 0.9606
C65 H65 0.9300
C68 N4 1.69(4)
C68 H68 0.9300
